data_4334333
loop_
_publ_author_name
'Yan-Yan Yin'
'Yan-Li Zhao'
'Jian-Gong Ma'
'Xiao-Chang Cao'
'Peng Cheng'

_publ_section_title
;
 Synthesis and Chirality Control of Bulk Crystals and Nanocrystals: From a
 Right-Handed Nonpolar Chain to a Left-Handed Polar Chain
;
_journal_name_full 'Inorganic Chemistry'
_journal_page_first 3738
_journal_page_last 3743
_journal_paper_doi 10.1021/ic302711b
_journal_volume 52
_journal_year 2013
_chemical_absolute_configuration ad
_chemical_formula_sum 'C5 H7 Cu N O5 S'
_chemical_formula_weight 256.74
_chemical_name_systematic
; 
 ? 
;
_space_group_IT_number 19
_symmetry_cell_setting orthorhombic
_symmetry_space_group_name_Hall 'P 2ac 2ab'
_symmetry_space_group_name_H-M 'P 21 21 21'
_atom_sites_solution_hydrogens geom
_atom_sites_solution_primary direct
_atom_sites_solution_secondary difmap
_audit_creation_method SHELXL-97
_cell_angle_alpha 90.00
_cell_angle_beta 90.00
_cell_angle_gamma 90.00
_cell_formula_units_Z 4
_cell_length_a 5.7404(10)
_cell_length_b 7.7327(14)
_cell_length_c 17.870(3)
_cell_measurement_temperature 293(2)
_cell_measurement_theta_max 27.47
_cell_measurement_theta_min 3.48
_cell_volume 793.2(2)
_computing_structure_refinement 'SHELXL-97 (Sheldrick, 1997)'
_computing_structure_solution 'SHELXS-97 (Sheldrick, 1990)'
_diffrn_ambient_temperature 293(2)
_diffrn_measured_fraction_theta_full 0.997
_diffrn_measured_fraction_theta_max 0.997
_diffrn_radiation_monochromator graphite
_diffrn_radiation_source 'fine-focus sealed tube'
_diffrn_radiation_type MoK\a
_diffrn_radiation_wavelength 0.71075
_diffrn_reflns_av_R_equivalents 0.1844
_diffrn_reflns_av_sigmaI/netI 0.1639
_diffrn_reflns_limit_h_max 7
_diffrn_reflns_limit_h_min -7
_diffrn_reflns_limit_k_max 10
_diffrn_reflns_limit_k_min -9
_diffrn_reflns_limit_l_max 22
_diffrn_reflns_limit_l_min -20
_diffrn_reflns_number 5012
_diffrn_reflns_theta_full 27.47
_diffrn_reflns_theta_max 27.47
_diffrn_reflns_theta_min 3.48
_exptl_absorpt_coefficient_mu 3.003
_exptl_absorpt_correction_T_max 0.5849
_exptl_absorpt_correction_T_min 0.3151
_exptl_absorpt_correction_type multi-scan
_exptl_crystal_colour blue
_exptl_crystal_density_diffrn 2.150
_exptl_crystal_description prism
_exptl_crystal_F_000 516
_exptl_crystal_size_max 0.50
_exptl_crystal_size_mid 0.30
_exptl_crystal_size_min 0.20
_refine_diff_density_max 0.717
_refine_diff_density_min -0.875
_refine_diff_density_rms 0.142
_refine_ls_abs_structure_details 'Flack H D (1983), Acta Cryst. A39, 876-881'
_refine_ls_abs_structure_Flack 0.08(4)
_refine_ls_extinction_method none
_refine_ls_goodness_of_fit_ref 1.101
_refine_ls_hydrogen_treatment mixed
_refine_ls_matrix_type full
_refine_ls_number_parameters 124
_refine_ls_number_reflns 1812
_refine_ls_number_restraints 4
_refine_ls_restrained_S_all 1.100
_refine_ls_R_factor_all 0.0956
_refine_ls_R_factor_gt 0.0732
_refine_ls_shift/su_max 0.000
_refine_ls_shift/su_mean 0.000
_refine_ls_structure_factor_coef Fsqd
_refine_ls_weighting_details 'calc w=1/[\s^2^(Fo^2^)+(0.0258P)^2^+0.0000P] where P=(Fo^2^+2Fc^2^)/3'
_refine_ls_weighting_scheme calc
_refine_ls_wR_factor_gt 0.1276
_refine_ls_wR_factor_ref 0.1353
_reflns_number_gt 1408
_reflns_number_total 1812
_reflns_threshold_expression >2sigma(I)
_cod_data_source_file ic302711b_si_001_1.cif
_cod_data_source_block a
_cod_database_code 4334333

loop_
_symmetry_equiv_pos_as_xyz
'x, y, z'
'-x+1/2, -y, z+1/2'
'x+1/2, -y+1/2, -z'
'-x, y+1/2, -z+1/2'

loop_
_atom_site_label
_atom_site_type_symbol
_atom_site_fract_x
_atom_site_fract_y
_atom_site_fract_z
_atom_site_U_iso_or_equiv
_atom_site_adp_type
_atom_site_occupancy
_atom_site_symmetry_multiplicity
_atom_site_calc_flag
_atom_site_refinement_flags
O4 O 0.4951(11) 1.0045(6) 0.4877(3) 0.0312(13) Uani 1 1 d .
O5 O 0.6130(12) 0.4698(7) 0.6330(3) 0.0386(14) Uani 1 1 d D
C4 C 0.6131(17) 0.9127(9) 0.5324(4) 0.0292(18) Uani 1 1 d .
Cu1 Cu 0.87852(19) 0.65508(10) 0.59097(5) 0.0263(3) Uani 1 1 d D
S1 S 1.1263(5) 1.1145(2) 0.65627(12) 0.0369(5) Uani 1 1 d .
O3 O 0.6405(12) 0.7530(6) 0.5239(3) 0.0302(13) Uani 1 1 d .
O2 O 1.1584(10) 0.6400(6) 0.6525(3) 0.0314(12) Uani 1 1 d .
N1 N 0.8049(11) 0.8655(7) 0.6531(3) 0.0259(14) Uani 1 1 d .
H1 H 0.6849 0.8417 0.6847 0.031 Uiso 1 1 calc R
O1 O 1.3746(11) 0.7908(6) 0.7331(3) 0.0363(13) Uani 1 1 d .
C2 C 1.1977(15) 0.7719(9) 0.6949(5) 0.030(2) Uani 1 1 d .
C5 C 0.9517(14) 1.0939(9) 0.5729(4) 0.030(2) Uani 1 1 d .
H5D H 0.9152 1.2065 0.5521 0.036 Uiso 1 1 calc R
H5C H 1.0319 1.0258 0.5353 0.036 Uiso 1 1 calc R
C1 C 1.0124(14) 0.9132(9) 0.6964(4) 0.0272(18) Uani 1 1 d .
H1A H 0.9665 0.9344 0.7485 0.033 Uiso 1 1 calc R
C3 C 0.7335(14) 1.0030(9) 0.5992(4) 0.0232(16) Uani 1 1 d .
H3 H 0.6270 1.0852 0.6231 0.028 Uiso 1 1 calc R
H5A H 0.486(6) 0.522(6) 0.642(3) 0.035 Uiso 1 1 d D
H5B H 0.662(8) 0.418(7) 0.671(2) 0.035 Uiso 1 1 d D

loop_
_atom_site_aniso_label
_atom_site_aniso_U_11
_atom_site_aniso_U_22
_atom_site_aniso_U_33
_atom_site_aniso_U_23
_atom_site_aniso_U_13
_atom_site_aniso_U_12
O4 0.038(3) 0.032(3) 0.024(3) -0.004(2) -0.009(3) 0.003(3)
O5 0.036(3) 0.045(3) 0.035(3) 0.015(3) 0.003(4) 0.002(3)
C4 0.020(4) 0.039(4) 0.028(4) -0.003(3) 0.004(5) -0.002(4)
Cu1 0.0270(5) 0.0320(4) 0.0199(4) -0.0016(4) -0.0017(6) 0.0005(5)
S1 0.0346(11) 0.0426(11) 0.0337(11) -0.0036(9) -0.0042(15) -0.0086(11)
O3 0.029(3) 0.031(2) 0.031(3) -0.005(2) -0.003(4) 0.010(3)
O2 0.030(3) 0.044(3) 0.021(3) -0.001(2) -0.011(3) 0.005(3)
N1 0.023(3) 0.035(3) 0.019(3) 0.003(3) 0.000(3) -0.010(3)
O1 0.025(3) 0.057(3) 0.027(3) -0.007(3) -0.006(4) 0.005(3)
C2 0.030(5) 0.032(4) 0.028(4) 0.001(4) 0.004(5) 0.001(3)
C5 0.028(4) 0.033(4) 0.028(5) -0.003(3) -0.009(4) -0.005(3)
C1 0.020(4) 0.038(4) 0.024(4) -0.004(3) 0.000(5) -0.003(3)
C3 0.027(4) 0.025(3) 0.018(4) -0.008(3) -0.006(4) 0.010(3)

loop_
_atom_type_symbol
_atom_type_description
_atom_type_scat_dispersion_real
_atom_type_scat_dispersion_imag
_atom_type_scat_source
C C 0.0033 0.0016 'International Tables Vol C Tables 4.2.6.8 and 6.1.1.4'
H H 0.0000 0.0000 'International Tables Vol C Tables 4.2.6.8 and 6.1.1.4'
Cu Cu 0.3201 1.2651 'International Tables Vol C Tables 4.2.6.8 and 6.1.1.4'
N N 0.0061 0.0033 'International Tables Vol C Tables 4.2.6.8 and 6.1.1.4'
O O 0.0106 0.0060 'International Tables Vol C Tables 4.2.6.8 and 6.1.1.4'
S S 0.1246 0.1234 'International Tables Vol C Tables 4.2.6.8 and 6.1.1.4'

loop_
_geom_angle_atom_site_label_1
_geom_angle_atom_site_label_2
_geom_angle_atom_site_label_3
_geom_angle
_geom_angle_site_symmetry_1
_geom_angle_site_symmetry_3
C4 O4 Cu1 106.2(4) . 3_466
O3 C4 O4 122.9(8) . .
O3 C4 C3 118.9(7) . .
O4 C4 C3 118.2(6) . .
O3 C4 Cu1 76.5(5) . 3_466
O4 C4 Cu1 46.4(4) . 3_466
C3 C4 Cu1 164.5(5) . 3_466
O2 Cu1 O3 159.7(2) . .
O2 Cu1 O4 94.8(2) . 3_566
O3 Cu1 O4 92.4(2) . 3_566
O2 Cu1 N1 84.9(2) . .
O3 Cu1 N1 83.1(2) . .
O4 Cu1 N1 164.2(2) 3_566 .
O2 Cu1 O5 109.6(2) . .
O3 Cu1 O5 88.7(2) . .
O4 Cu1 O5 94.0(2) 3_566 .
N1 Cu1 O5 101.0(2) . .
O2 Cu1 C4 92.2(2) . 3_566
O3 Cu1 C4 85.5(3) . 3_566
O4 Cu1 C4 27.4(2) 3_566 3_566
N1 Cu1 C4 136.8(2) . 3_566
O5 Cu1 C4 120.3(2) . 3_566
O2 Cu1 O3 89.1(2) . 3_566
O3 Cu1 O3 79.55(6) . 3_566
O4 Cu1 O3 54.93(18) 3_566 3_566
N1 Cu1 O3 109.29(19) . 3_566
O5 Cu1 O3 145.71(18) . 3_566
C4 Cu1 O3 27.48(18) 3_566 3_566
C5 S1 C1 92.9(3) . .
C4 O3 Cu1 113.1(6) . .
C4 O3 Cu1 76.0(5) . 3_466
Cu1 O3 Cu1 166.3(3) . 3_466
C2 O2 Cu1 115.3(5) . .
C1 N1 C3 112.6(6) . .
C1 N1 Cu1 108.9(4) . .
C3 N1 Cu1 106.1(4) . .
O1 C2 O2 124.2(7) . .
O1 C2 C1 118.7(7) . .
O2 C2 C1 117.1(8) . .
C3 C5 S1 104.2(5) . .
N1 C1 C2 112.1(6) . .
N1 C1 S1 107.2(5) . .
C2 C1 S1 110.6(6) . .
N1 C3 C5 107.7(6) . .
N1 C3 C4 107.4(6) . .
C5 C3 C4 109.9(6) . .

loop_
_geom_bond_atom_site_label_1
_geom_bond_atom_site_label_2
_geom_bond_distance
_geom_bond_site_symmetry_2
O4 C4 1.265(9) .
O4 Cu1 1.987(5) 3_466
O5 Cu1 2.222(6) .
C4 O3 1.254(8) .
C4 C3 1.546(10) .
C4 Cu1 2.636(8) 3_466
Cu1 O2 1.950(5) .
Cu1 O3 1.969(6) .
Cu1 O4 1.987(5) 3_566
Cu1 N1 2.015(6) .
Cu1 C4 2.636(8) 3_566
Cu1 O3 2.642(5) 3_566
S1 C5 1.803(8) .
S1 C1 1.835(7) .
O3 Cu1 2.642(5) 3_466
O2 C2 1.291(8) .
N1 C1 1.468(9) .
N1 C3 1.492(9) .
O1 C2 1.232(9) .
C2 C1 1.525(10) .
C5 C3 1.511(11) .
